data_7133697
loop_
_publ_author_name
'Hinz, Alexander'
'Winkler, Lucas'
'Sun, Xiaofei'

_publ_section_title
;
 CO reduction by calcium and ytterbium hydride complexes with a bulky
 monodentate carbazolyl ligand.
;
_journal_issue 80
_journal_name_full 'Chemical communications (Cambridge, England)'
_journal_page_first 11291
_journal_page_last 11294
_journal_paper_doi 10.1039/d4cc03714f
_journal_volume 60
_journal_year 2024
_chemical_formula_moiety 'C52 H73 N O Yb'
_chemical_formula_sum 'C52 H73 N O Yb'
_chemical_formula_weight 901.15
_space_group_crystal_system triclinic
_space_group_IT_number 2
_space_group_name_Hall '-P 1'
_space_group_name_H-M_alt 'P -1'
_atom_sites_solution_hydrogens mixed
_audit_creation_method SHELXL-2018/3
_audit_update_record
;
2024-07-22 deposited with the CCDC.	2024-09-09 downloaded from the CCDC.
;
_cell_angle_alpha 74.266(12)
_cell_angle_beta 86.131(12)
_cell_angle_gamma 76.624(13)
_cell_formula_units_Z 2
_cell_length_a 12.930(2)
_cell_length_b 13.419(2)
_cell_length_c 13.9153(19)
_cell_measurement_reflns_used 20312
_cell_measurement_temperature 100(2)
_cell_measurement_theta_max 29.65
_cell_measurement_theta_min 1.89
_cell_volume 2260.9(6)
_computing_cell_refinement
;
X-Area Recipe 1.33.0.0 (STOE, 2015)
;
_computing_data_collection
;
X-Area Pilatus3_SV 1.31.150.0 (STOE, 2018)
;
_computing_data_reduction
;
X-Area Integrate 1.73.1.0 (STOE, 2018)
X-Area LANA 1.73.2.0 (STOE, 2018)
;
_computing_publication_material
;
STOE & Cie GmbH, X-Area, software package for collecting single-crystal or
multi-domain crystal data on STOE area-detector diffractometers, for image 
processing, for the correction and scaling of reflection intensities and 
for outlier rejection, version 1.84, Darmstadt 2018
;
_computing_structure_refinement 'SHELXL-2018/3 (Sheldrick, 2018)'
_diffrn_ambient_temperature 100(2)
_diffrn_detector Pilatus200K
_diffrn_detector_area_resol_mean 5.81
_diffrn_detector_type 'DECTRIS PILATUS 200K'
_diffrn_measured_fraction_theta_full 0.989
_diffrn_measured_fraction_theta_max 0.985
_diffrn_measurement_details ' 517 frames, detector distance = 40 mm'
_diffrn_measurement_device 'Eulerian 4-circle diffractometer'
_diffrn_measurement_device_type 'STOE STADIVARI'
_diffrn_measurement_method 'rotation method, \w scans'
_diffrn_radiation_collimation '0.5 mm diameter, monocapillary'
_diffrn_radiation_monochromator 'plane graphite'
_diffrn_radiation_polarisn_norm 0
_diffrn_radiation_probe x-ray
_diffrn_radiation_type MoK\a
_diffrn_radiation_wavelength 0.71073
_diffrn_reflns_av_R_equivalents 0.0792
_diffrn_reflns_av_unetI/netI 0.1020
_diffrn_reflns_Laue_measured_fraction_full 0.989
_diffrn_reflns_Laue_measured_fraction_max 0.985
_diffrn_reflns_limit_h_max 15
_diffrn_reflns_limit_h_min -15
_diffrn_reflns_limit_k_max 16
_diffrn_reflns_limit_k_min -16
_diffrn_reflns_limit_l_max 17
_diffrn_reflns_limit_l_min -17
_diffrn_reflns_number 20802
_diffrn_reflns_point_group_measured_fraction_full 0.989
_diffrn_reflns_point_group_measured_fraction_max 0.985
_diffrn_reflns_theta_full 25.242
_diffrn_reflns_theta_max 25.999
_diffrn_reflns_theta_min 1.906
_diffrn_source 'Mo Genix 3D HF'
_diffrn_source_current 1.000
_diffrn_source_power 0.050
_diffrn_source_voltage 50
_exptl_absorpt_coefficient_mu 2.105
_exptl_absorpt_correction_T_max 1.0000
_exptl_absorpt_correction_T_min 0.5381
_exptl_absorpt_correction_type multi-scan
_exptl_absorpt_process_details
;
STOE LANA, absorption correction by scaling of reflection intensities.
J. Koziskova, F. Hahn, J. Richter, J. Kozisek, "Comparison of different
absorption corrections on the model structure of tetrakis(\m~2~-acetato)-
diaqua-di-copper(II)", Acta Chimica Slovaca, vol. 9, no. 2, 2016, pp. 136 - 140.
;
_exptl_crystal_colour orange
_exptl_crystal_density_diffrn 1.324
_exptl_crystal_description plate
_exptl_crystal_F_000 940
_exptl_crystal_size_max 0.179
_exptl_crystal_size_mid 0.105
_exptl_crystal_size_min 0.031
_refine_diff_density_max 2.347
_refine_diff_density_min -1.377
_refine_diff_density_rms 0.213
_refine_ls_extinction_method none
_refine_ls_goodness_of_fit_ref 1.078
_refine_ls_hydrogen_treatment mixed
_refine_ls_matrix_type full
_refine_ls_number_parameters 548
_refine_ls_number_reflns 8751
_refine_ls_number_restraints 162
_refine_ls_restrained_S_all 1.072
_refine_ls_R_factor_all 0.1035
_refine_ls_R_factor_gt 0.0623
_refine_ls_shift/su_max 0.001
_refine_ls_shift/su_mean 0.000
_refine_ls_structure_factor_coef Fsqd
_refine_ls_weighting_details 'w=1/[\s^2^(Fo^2^)+(0.0536P)^2^+22.4962P] where P=(Fo^2^+2Fc^2^)/3'
_refine_ls_weighting_scheme calc
_refine_ls_wR_factor_gt 0.1334
_refine_ls_wR_factor_ref 0.1695
_reflns_Friedel_coverage 0.000
_reflns_number_gt 6221
_reflns_number_total 8751
_reflns_threshold_expression 'I > 2\s(I)'
_cod_data_source_file d4cc03714f2.cif
_cod_data_source_block AHA03C
_cod_depositor_comments 'Adding full bibliography for 7133694--7133703.cif.'
_cod_database_code 7133697
_shelx_shelxl_version_number 2018/3
_shelx_space_group_comment
;
The symmetry employed for this shelxl refinement is uniquely defined
by the following loop, which should always be used as a source of
symmetry information in preference to the above space-group names.
They are only intended as comments.
;
_shelx_estimated_absorpt_t_min 0.704
_shelx_estimated_absorpt_t_max 0.938

loop_
_space_group_symop_operation_xyz
'x, y, z'
'-x, -y, -z'

loop_
_atom_site_label
_atom_site_type_symbol
_atom_site_fract_x
_atom_site_fract_y
_atom_site_fract_z
_atom_site_U_iso_or_equiv
_atom_site_adp_type
_atom_site_occupancy
_atom_site_site_symmetry_order
_atom_site_calc_flag
_atom_site_refinement_flags_posn
_atom_site_refinement_flags_adp
_atom_site_refinement_flags_occupancy
_atom_site_disorder_assembly
_atom_site_disorder_group
Yb01 Yb 0.45886(3) 0.49731(3) 0.12169(3) 0.02911(14) Uani 1 1 d . . . . .
O1 O 0.2919(5) 0.4558(5) 0.1387(4) 0.0335(15) Uani 1 1 d . . . . .
N1 N 0.5871(5) 0.4339(5) 0.2472(4) 0.0154(13) Uani 1 1 d . . . . .
C1 C 0.6397(6) 0.5160(5) 0.2265(5) 0.0147(15) Uani 1 1 d . . . . .
C2 C 0.5923(6) 0.6245(6) 0.2089(5) 0.0192(16) Uani 1 1 d . . . . .
C3 C 0.6592(7) 0.6949(6) 0.1856(6) 0.0247(18) Uani 1 1 d . . . . .
H3 H 0.628406 0.768791 0.170789 0.030 Uiso 1 1 calc R U . . .
C4 C 0.7704(6) 0.6620(6) 0.1828(5) 0.0169(15) Uani 1 1 d . . . . .
C5 C 0.8138(6) 0.5552(6) 0.2019(5) 0.0205(16) Uani 1 1 d . . . . .
H5 H 0.888835 0.530963 0.200989 0.025 Uiso 1 1 calc R U . . .
C6 C 0.7489(6) 0.4812(6) 0.2228(5) 0.0179(16) Uani 1 1 d . . . . .
C7 C 0.7698(6) 0.3679(6) 0.2464(5) 0.0180(16) Uani 1 1 d . . . . .
C8 C 0.8612(6) 0.2867(6) 0.2562(5) 0.0189(16) Uani 1 1 d . . . . .
H8 H 0.929059 0.303848 0.246114 0.023 Uiso 1 1 calc R U . . .
C9 C 0.8539(7) 0.1814(6) 0.2804(5) 0.0204(17) Uani 1 1 d . . . . .
C10 C 0.7513(7) 0.1617(6) 0.2919(5) 0.0219(17) Uani 1 1 d . . . . .
H10 H 0.745343 0.089810 0.306876 0.026 Uiso 1 1 calc R U . . .
C11 C 0.6575(6) 0.2394(6) 0.2831(5) 0.0202(17) Uani 1 1 d . . . . .
C12 C 0.6682(6) 0.3451(6) 0.2600(5) 0.0159(15) Uani 1 1 d . . . . .
C13 C 0.4767(6) 0.6602(6) 0.2188(5) 0.0172(16) Uani 1 1 d . . . . .
C14 C 0.4289(6) 0.6346(6) 0.3120(5) 0.0172(16) Uani 1 1 d . . . . .
H14 H 0.471751 0.593740 0.368147 0.021 Uiso 1 1 calc R U . . .
C15 C 0.3217(6) 0.6667(6) 0.3251(5) 0.0202(17) Uani 1 1 d . . . . .
C16 C 0.2600(6) 0.7219(6) 0.2408(6) 0.0225(17) Uani 1 1 d . . . . .
H16 H 0.185171 0.741907 0.248709 0.027 Uiso 1 1 calc R U . . .
C17 C 0.3027(7) 0.7485(6) 0.1471(5) 0.0224(17) Uani 1 1 d . . . . .
C18 C 0.4126(6) 0.7201(6) 0.1378(5) 0.0180(16) Uani 1 1 d . . . . .
H18 H 0.444673 0.742175 0.074401 0.022 Uiso 1 1 calc R U . . .
C19 C 0.2697(7) 0.6498(7) 0.4293(6) 0.0272(19) Uani 1 1 d . . . . .
C20 C 0.3474(8) 0.5787(8) 0.5073(6) 0.034(2) Uani 1 1 d . . . . .
H20A H 0.312459 0.568424 0.572888 0.051 Uiso 1 1 calc R U . . .
H20B H 0.407695 0.611317 0.507884 0.051 Uiso 1 1 calc R U . . .
H20C H 0.372815 0.509888 0.492260 0.051 Uiso 1 1 calc R U . . .
C21 C 0.1765(8) 0.5971(9) 0.4320(7) 0.044(3) Uani 1 1 d . . . . .
H21A H 0.145812 0.583587 0.499394 0.066 Uiso 1 1 calc R U . . .
H21B H 0.201534 0.529747 0.414035 0.066 Uiso 1 1 calc R U . . .
H21C H 0.122281 0.644091 0.384351 0.066 Uiso 1 1 calc R U . . .
C22 C 0.2330(9) 0.7552(8) 0.4521(6) 0.046(3) Uani 1 1 d . . . . .
H22A H 0.205395 0.744863 0.520592 0.069 Uiso 1 1 calc R U . . .
H22B H 0.176630 0.799743 0.405464 0.069 Uiso 1 1 calc R U . . .
H22C H 0.292806 0.790135 0.445113 0.069 Uiso 1 1 calc R U . . .
C23 C 0.2327(6) 0.8024(6) 0.0555(5) 0.0202(16) Uani 1 1 d . . . . .
C24 C 0.1899(9) 0.7181(8) 0.0267(7) 0.044(3) Uani 1 1 d . . . . .
H24A H 0.140134 0.751975 -0.028901 0.066 Uiso 1 1 calc R U . . .
H24B H 0.152988 0.680564 0.084051 0.066 Uiso 1 1 calc R U . . .
H24C H 0.249006 0.667488 0.006386 0.066 Uiso 1 1 calc R U . . .
C25 C 0.1410(7) 0.8891(7) 0.0758(6) 0.031(2) Uani 1 1 d . . . . .
H25A H 0.095529 0.919842 0.016741 0.046 Uiso 1 1 calc R U . . .
H25B H 0.169500 0.944774 0.090929 0.046 Uiso 1 1 calc R U . . .
H25C H 0.099077 0.858451 0.132829 0.046 Uiso 1 1 calc R U . . .
C26 C 0.2933(8) 0.8547(7) -0.0323(6) 0.037(2) Uani 1 1 d . . . . .
H26A H 0.245384 0.888136 -0.089403 0.056 Uiso 1 1 calc R U . . .
H26B H 0.351478 0.801158 -0.049703 0.056 Uiso 1 1 calc R U . . .
H26C H 0.322434 0.908782 -0.015079 0.056 Uiso 1 1 calc R U . . .
C27 C 0.8418(7) 0.7404(6) 0.1606(6) 0.0236(17) Uani 1 1 d . . . . .
C28 C 0.7833(7) 0.8529(7) 0.1541(7) 0.033(2) Uani 1 1 d . . . . .
H28A H 0.834350 0.898819 0.142345 0.049 Uiso 1 1 calc R U . . .
H28B H 0.745076 0.855913 0.216850 0.049 Uiso 1 1 calc R U . . .
H28C H 0.732565 0.877165 0.098922 0.049 Uiso 1 1 calc R U . . .
C29 C 0.8996(7) 0.7392(7) 0.0606(6) 0.0281(19) Uani 1 1 d . . . . .
H29A H 0.946152 0.789720 0.046748 0.042 Uiso 1 1 calc R U . . .
H29B H 0.847242 0.759509 0.007083 0.042 Uiso 1 1 calc R U . . .
H29C H 0.942301 0.667736 0.064290 0.042 Uiso 1 1 calc R U . . .
C30 C 0.9238(7) 0.7110(8) 0.2420(6) 0.033(2) Uani 1 1 d . . . . .
H30A H 0.968096 0.763586 0.227906 0.049 Uiso 1 1 calc R U . . .
H30B H 0.968673 0.640702 0.244448 0.049 Uiso 1 1 calc R U . . .
H30C H 0.887775 0.709756 0.306468 0.049 Uiso 1 1 calc R U . . .
C31 C 0.9536(6) 0.0955(6) 0.2946(6) 0.0212(17) Uani 1 1 d . . . . .
C32 C 1.0143(8) 0.1034(8) 0.1981(7) 0.041(2) Uani 1 1 d . U . . .
H32A H 1.078831 0.046615 0.207686 0.061 Uiso 1 1 calc R U . . .
H32B H 1.033832 0.172466 0.176463 0.061 Uiso 1 1 calc R U . . .
H32C H 0.969861 0.096243 0.147103 0.061 Uiso 1 1 calc R U . . .
C33 C 1.0216(7) 0.1057(7) 0.3736(7) 0.033(2) Uani 1 1 d . . . . .
H33A H 1.084743 0.047307 0.384808 0.050 Uiso 1 1 calc R U . . .
H33B H 0.980766 0.102770 0.435866 0.050 Uiso 1 1 calc R U . . .
H33C H 1.043402 0.173598 0.351462 0.050 Uiso 1 1 calc R U . . .
C34 C 0.9313(8) -0.0146(7) 0.3258(9) 0.047(3) Uani 1 1 d . . . . .
H34A H 0.998574 -0.067602 0.332278 0.071 Uiso 1 1 calc R U . . .
H34B H 0.887206 -0.022952 0.275166 0.071 Uiso 1 1 calc R U . . .
H34C H 0.893697 -0.024502 0.390020 0.071 Uiso 1 1 calc R U . . .
C35 C 0.5550(6) 0.2068(5) 0.3025(5) 0.0163(15) Uani 1 1 d . . . . .
C36 C 0.5237(6) 0.1499(6) 0.2460(6) 0.0215(17) Uani 1 1 d . . . . .
H36 H 0.566689 0.135817 0.190996 0.026 Uiso 1 1 calc R U . . .
C37 C 0.4320(6) 0.1126(6) 0.2664(6) 0.0209(17) Uani 1 1 d . . . . .
C38 C 0.3722(7) 0.1331(6) 0.3470(6) 0.0230(17) Uani 1 1 d . . . . .
H38 H 0.308609 0.107883 0.362245 0.028 Uiso 1 1 calc R U . . .
C39 C 0.4013(7) 0.1895(6) 0.4070(6) 0.0210(17) Uani 1 1 d . . . . .
C40 C 0.4915(7) 0.2285(6) 0.3818(6) 0.0223(17) Uani 1 1 d . . . . .
H40 H 0.510663 0.271050 0.419239 0.027 Uiso 1 1 calc R U . . .
C41 C 0.3975(10) 0.0492(10) 0.2028(9) 0.0338(18) Uani 0.818(12) 1 d D U P A 1
C42 C 0.4919(10) -0.0191(12) 0.1658(12) 0.049(3) Uani 0.818(12) 1 d D U P A 1
H42A H 0.467744 -0.065166 0.132393 0.073 Uiso 0.818(12) 1 calc R U P A 1
H42B H 0.537247 -0.062966 0.222392 0.073 Uiso 0.818(12) 1 calc R U P A 1
H42C H 0.532551 0.026015 0.118517 0.073 Uiso 0.818(12) 1 calc R U P A 1
C43 C 0.3442(11) -0.0391(10) 0.2704(9) 0.047(3) Uani 0.818(12) 1 d D U P A 1
H43A H 0.342310 -0.092130 0.234455 0.070 Uiso 0.818(12) 1 calc R U P A 1
H43B H 0.271605 -0.007050 0.287276 0.070 Uiso 0.818(12) 1 calc R U P A 1
H43C H 0.385472 -0.073365 0.331783 0.070 Uiso 0.818(12) 1 calc R U P A 1
C44 C 0.3183(13) 0.1171(11) 0.1305(11) 0.060(3) Uani 0.818(12) 1 d D U P A 1
H44A H 0.283947 0.073157 0.102813 0.090 Uiso 0.818(12) 1 calc R U P A 1
H44B H 0.352641 0.162211 0.076489 0.090 Uiso 0.818(12) 1 calc R U P A 1
H44C H 0.264765 0.161831 0.163194 0.090 Uiso 0.818(12) 1 calc R U P A 1
C41B C 0.397(3) 0.040(3) 0.208(3) 0.0338(18) Uani 0.182(12) 1 d D U P A 2
C42B C 0.464(4) 0.034(4) 0.117(3) 0.041(5) Uani 0.182(12) 1 d D U P A 2
H42D H 0.538780 0.023181 0.133242 0.061 Uiso 0.182(12) 1 calc R U P A 2
H42E H 0.453921 -0.025841 0.093259 0.061 Uiso 0.182(12) 1 calc R U P A 2
H42F H 0.442463 0.100035 0.064499 0.061 Uiso 0.182(12) 1 calc R U P A 2
C43B C 0.436(4) -0.076(3) 0.274(3) 0.046(5) Uani 0.182(12) 1 d D U P A 2
H43D H 0.513163 -0.091840 0.282348 0.069 Uiso 0.182(12) 1 calc R U P A 2
H43E H 0.401572 -0.083628 0.340261 0.069 Uiso 0.182(12) 1 calc R U P A 2
H43F H 0.417286 -0.126370 0.242303 0.069 Uiso 0.182(12) 1 calc R U P A 2
C44B C 0.283(3) 0.055(4) 0.201(4) 0.042(5) Uani 0.182(12) 1 d D U P A 2
H44D H 0.249608 0.057774 0.265940 0.062 Uiso 0.182(12) 1 calc R U P A 2
H44E H 0.254669 0.122477 0.151378 0.062 Uiso 0.182(12) 1 calc R U P A 2
H44F H 0.266127 -0.003399 0.180139 0.062 Uiso 0.182(12) 1 calc R U P A 2
C45 C 0.3384(7) 0.1974(7) 0.5029(6) 0.0273(19) Uani 1 1 d . . . . .
C46 C 0.3521(9) 0.0854(7) 0.5706(6) 0.040(2) Uani 1 1 d . . . . .
H46A H 0.315024 0.087694 0.634020 0.060 Uiso 1 1 calc R U . . .
H46B H 0.427909 0.054256 0.583226 0.060 Uiso 1 1 calc R U . . .
H46C H 0.322219 0.042116 0.538171 0.060 Uiso 1 1 calc R U . . .
C47 C 0.2209(7) 0.2443(8) 0.4796(7) 0.038(2) Uani 1 1 d . . . . .
H47A H 0.180884 0.243409 0.542110 0.056 Uiso 1 1 calc R U . . .
H47B H 0.194536 0.202041 0.443412 0.056 Uiso 1 1 calc R U . . .
H47C H 0.211854 0.317625 0.438429 0.056 Uiso 1 1 calc R U . . .
C48 C 0.3786(8) 0.2648(8) 0.5565(7) 0.038(2) Uani 1 1 d . . . . .
H48A H 0.332081 0.273767 0.613544 0.057 Uiso 1 1 calc R U . . .
H48B H 0.378751 0.334508 0.510514 0.057 Uiso 1 1 calc R U . . .
H48C H 0.451029 0.229877 0.580153 0.057 Uiso 1 1 calc R U . . .
C49 C 0.2348(9) 0.4399(9) 0.2312(7) 0.046(3) Uani 1 1 d . . . . .
H49A H 0.207297 0.508578 0.247770 0.055 Uiso 1 1 calc R U . . .
H49B H 0.282150 0.392041 0.285790 0.055 Uiso 1 1 calc R U . . .
C50 C 0.1458(10) 0.3922(11) 0.2194(9) 0.059(3) Uani 1 1 d . . . . .
H50A H 0.165714 0.313752 0.242900 0.071 Uiso 1 1 calc R U . . .
H50B H 0.082003 0.418585 0.256646 0.071 Uiso 1 1 calc R U . . .
C51 C 0.1267(9) 0.4275(10) 0.1106(8) 0.050(3) Uani 1 1 d . . . . .
H51A H 0.076479 0.497572 0.092333 0.060 Uiso 1 1 calc R U . . .
H51B H 0.097252 0.375688 0.088441 0.060 Uiso 1 1 calc R U . . .
C52 C 0.2323(9) 0.4345(9) 0.0651(8) 0.045(3) Uani 1 1 d . . . . .
H52A H 0.267953 0.366998 0.049558 0.054 Uiso 1 1 calc R U . . .
H52B H 0.225537 0.492570 0.002700 0.054 Uiso 1 1 calc R U . . .
H1 H 0.498(8) 0.608(8) -0.028(7) 0.054 Uiso 1 1 d . U . . .

loop_
_atom_site_aniso_label
_atom_site_aniso_U_11
_atom_site_aniso_U_22
_atom_site_aniso_U_33
_atom_site_aniso_U_23
_atom_site_aniso_U_13
_atom_site_aniso_U_12
Yb01 0.0331(2) 0.0287(2) 0.0258(2) -0.00884(14) -0.00764(15) -0.00336(15)
O1 0.036(4) 0.030(3) 0.037(3) -0.021(3) -0.005(3) 0.004(3)
N1 0.006(3) 0.021(3) 0.018(3) -0.006(2) 0.000(2) 0.001(2)
C1 0.013(4) 0.013(3) 0.016(4) 0.001(3) 0.000(3) -0.004(3)
C2 0.018(4) 0.024(4) 0.017(4) -0.007(3) -0.001(3) -0.004(3)
C3 0.034(5) 0.019(4) 0.021(4) -0.006(3) -0.004(3) -0.004(4)
C4 0.017(4) 0.015(4) 0.021(4) -0.006(3) 0.001(3) -0.007(3)
C5 0.018(4) 0.026(4) 0.018(4) -0.010(3) 0.002(3) -0.003(3)
C6 0.025(4) 0.016(4) 0.010(3) 0.000(3) -0.004(3) -0.002(3)
C7 0.017(4) 0.026(4) 0.010(3) -0.003(3) 0.005(3) -0.009(3)
C8 0.016(4) 0.021(4) 0.021(4) -0.008(3) -0.003(3) -0.001(3)
C9 0.028(5) 0.016(4) 0.017(4) -0.005(3) -0.001(3) -0.004(3)
C10 0.030(5) 0.016(4) 0.022(4) -0.006(3) -0.006(3) -0.006(3)
C11 0.025(4) 0.022(4) 0.014(4) -0.009(3) 0.002(3) -0.002(3)
C12 0.021(4) 0.012(4) 0.016(4) -0.004(3) -0.002(3) -0.005(3)
C13 0.018(4) 0.014(4) 0.026(4) -0.011(3) -0.002(3) -0.009(3)
C14 0.020(4) 0.016(4) 0.016(4) -0.005(3) -0.006(3) -0.003(3)
C15 0.025(4) 0.025(4) 0.012(4) -0.006(3) 0.002(3) -0.007(3)
C16 0.018(4) 0.029(4) 0.025(4) -0.013(3) -0.004(3) -0.006(3)
C17 0.026(5) 0.022(4) 0.018(4) -0.006(3) 0.000(3) -0.002(3)
C18 0.025(4) 0.014(4) 0.019(4) -0.010(3) 0.002(3) -0.007(3)
C19 0.027(5) 0.038(5) 0.018(4) -0.008(3) 0.002(3) -0.007(4)
C20 0.039(6) 0.043(6) 0.019(4) -0.004(4) 0.001(4) -0.010(4)
C21 0.036(6) 0.075(8) 0.024(5) -0.011(5) 0.004(4) -0.021(5)
C22 0.063(7) 0.041(6) 0.018(4) -0.010(4) 0.006(4) 0.020(5)
C23 0.022(4) 0.019(4) 0.021(4) -0.008(3) -0.009(3) -0.003(3)
C24 0.056(7) 0.037(6) 0.038(5) -0.008(4) -0.026(5) -0.003(5)
C25 0.027(5) 0.031(5) 0.031(5) -0.008(4) -0.006(4) 0.000(4)
C26 0.037(6) 0.036(5) 0.026(5) 0.004(4) -0.003(4) 0.004(4)
C27 0.024(5) 0.024(4) 0.026(4) -0.011(3) 0.006(3) -0.008(3)
C28 0.033(5) 0.026(5) 0.044(5) -0.013(4) 0.000(4) -0.012(4)
C29 0.033(5) 0.030(5) 0.026(4) -0.010(4) 0.004(4) -0.013(4)
C30 0.035(5) 0.040(5) 0.032(5) -0.010(4) -0.001(4) -0.022(4)
C31 0.022(4) 0.013(4) 0.028(4) -0.010(3) 0.001(3) 0.002(3)
C32 0.034(4) 0.040(4) 0.037(4) -0.013(3) 0.002(3) 0.018(3)
C33 0.031(5) 0.027(5) 0.035(5) -0.005(4) -0.014(4) 0.004(4)
C34 0.028(5) 0.030(5) 0.084(8) -0.021(5) -0.019(5) 0.004(4)
C35 0.017(4) 0.012(3) 0.018(4) -0.003(3) -0.003(3) 0.002(3)
C36 0.020(4) 0.024(4) 0.021(4) -0.010(3) 0.000(3) -0.002(3)
C37 0.022(4) 0.023(4) 0.020(4) -0.010(3) 0.001(3) -0.003(3)
C38 0.022(4) 0.022(4) 0.028(4) -0.007(3) -0.004(3) -0.010(3)
C39 0.027(5) 0.015(4) 0.024(4) -0.007(3) -0.002(3) -0.008(3)
C40 0.028(5) 0.020(4) 0.022(4) -0.008(3) 0.000(3) -0.009(3)
C41 0.037(4) 0.034(4) 0.043(4) -0.027(3) -0.001(3) -0.013(3)
C42 0.046(6) 0.053(7) 0.063(7) -0.043(5) 0.002(5) -0.009(5)
C43 0.057(6) 0.042(6) 0.053(6) -0.027(4) 0.002(5) -0.018(5)
C44 0.076(7) 0.047(6) 0.060(6) -0.019(5) -0.028(6) -0.004(5)
C41B 0.037(4) 0.034(4) 0.043(4) -0.027(3) -0.001(3) -0.013(3)
C42B 0.049(9) 0.040(9) 0.048(8) -0.035(8) -0.001(8) -0.010(9)
C43B 0.053(9) 0.043(8) 0.055(8) -0.029(7) -0.002(8) -0.012(8)
C44B 0.046(7) 0.046(9) 0.047(9) -0.031(9) -0.004(8) -0.017(8)
C45 0.030(5) 0.027(4) 0.027(4) -0.011(3) 0.003(4) -0.006(4)
C46 0.062(7) 0.034(5) 0.023(5) -0.004(4) 0.009(4) -0.018(5)
C47 0.026(5) 0.052(6) 0.037(5) -0.023(5) 0.006(4) -0.003(4)
C48 0.036(6) 0.051(6) 0.040(5) -0.030(5) 0.016(4) -0.020(5)
C49 0.052(7) 0.053(7) 0.032(5) -0.007(5) 0.000(5) -0.017(5)
C50 0.047(7) 0.075(9) 0.061(7) -0.016(6) 0.004(6) -0.028(6)
C51 0.042(7) 0.063(7) 0.063(7) -0.037(6) 0.000(5) -0.023(6)
C52 0.056(7) 0.043(6) 0.044(6) -0.026(5) -0.006(5) -0.008(5)

loop_
_atom_type_symbol
_atom_type_description
_atom_type_scat_dispersion_real
_atom_type_scat_dispersion_imag
_atom_type_scat_source
C C 0.0033 0.0016 'International Tables Vol C Tables 4.2.6.8 and 6.1.1.4'
H H 0.0000 0.0000 'International Tables Vol C Tables 4.2.6.8 and 6.1.1.4'
N N 0.0061 0.0033 'International Tables Vol C Tables 4.2.6.8 and 6.1.1.4'
O O 0.0106 0.0060 'International Tables Vol C Tables 4.2.6.8 and 6.1.1.4'
Yb Yb -0.3850 5.5486 'International Tables Vol C Tables 4.2.6.8 and 6.1.1.4'

loop_
_geom_angle_atom_site_label_1
_geom_angle_atom_site_label_2
_geom_angle_atom_site_label_3
_geom_angle
_geom_angle_site_symmetry_1
_geom_angle_site_symmetry_3
_geom_angle_publ_flag
O1 Yb01 N1 123.8(2) . . ?
O1 Yb01 C13 114.0(2) . . ?
N1 Yb01 C13 67.8(2) . . ?
O1 Yb01 C1 145.73(19) . . ?
N1 Yb01 C1 27.6(2) . . ?
C13 Yb01 C1 50.5(2) . . ?
O1 Yb01 C18 103.5(2) . . ?
N1 Yb01 C18 94.6(2) . . ?
C13 Yb01 C18 27.2(2) . . ?
C1 Yb01 C18 73.8(2) . . ?
O1 Yb01 C2 139.99(19) . . ?
N1 Yb01 C2 50.7(2) . . ?
C13 Yb01 C2 27.4(2) . . ?
C1 Yb01 C2 26.13(19) . . ?
C18 Yb01 C2 47.8(2) . . ?
O1 Yb01 Yb01 106.39(14) . 2_665 ?
N1 Yb01 Yb01 118.23(14) . 2_665 ?
C13 Yb01 Yb01 123.34(15) . 2_665 ?
C1 Yb01 Yb01 106.96(14) . 2_665 ?
C18 Yb01 Yb01 107.13(14) . 2_665 ?
C2 Yb01 Yb01 108.78(13) . 2_665 ?
O1 Yb01 H1 118(3) . . ?
N1 Yb01 H1 119(3) . . ?
C13 Yb01 H1 88(3) . . ?
C1 Yb01 H1 94(3) . . ?
C18 Yb01 H1 70(3) . . ?
C2 Yb01 H1 82(3) . . ?
Yb01 Yb01 H1 37(3) 2_665 . ?
O1 Yb01 H1 87(3) . 2_665 ?
N1 Yb01 H1 104(3) . 2_665 ?
C13 Yb01 H1 158(3) . 2_665 ?
C1 Yb01 H1 113(3) . 2_665 ?
C18 Yb01 H1 148(3) . 2_665 ?
C2 Yb01 H1 132(3) . 2_665 ?
Yb01 Yb01 H1 41(3) 2_665 2_665 ?
H1 Yb01 H1 77(4) . 2_665 ?
C49 O1 C52 108.6(7) . . ?
C49 O1 Yb01 122.8(5) . . ?
C52 O1 Yb01 128.4(6) . . ?
C12 N1 C1 103.4(6) . . ?
C12 N1 Yb01 127.2(5) . . ?
C1 N1 Yb01 101.0(4) . . ?
N1 C1 C6 112.7(6) . . ?
N1 C1 C2 126.2(7) . . ?
C6 C1 C2 121.2(7) . . ?
N1 C1 Yb01 51.5(3) . . ?
C6 C1 Yb01 135.3(5) . . ?
C2 C1 Yb01 87.0(5) . . ?
C3 C2 C1 117.2(7) . . ?
C3 C2 C13 122.1(7) . . ?
C1 C2 C13 120.6(7) . . ?
C3 C2 Yb01 145.3(5) . . ?
C1 C2 Yb01 66.9(4) . . ?
C13 C2 Yb01 66.3(4) . . ?
C2 C3 C4 123.1(7) . . ?
C2 C3 H3 118.5 . . ?
C4 C3 H3 118.5 . . ?
C5 C4 C3 117.9(7) . . ?
C5 C4 C27 120.1(7) . . ?
C3 C4 C27 122.0(7) . . ?
C4 C5 C6 121.0(7) . . ?
C4 C5 H5 119.5 . . ?
C6 C5 H5 119.5 . . ?
C1 C6 C5 119.6(7) . . ?
C1 C6 C7 106.5(6) . . ?
C5 C6 C7 133.9(7) . . ?
C8 C7 C12 121.0(7) . . ?
C8 C7 C6 135.0(7) . . ?
C12 C7 C6 103.9(6) . . ?
C9 C8 C7 120.7(7) . . ?
C9 C8 H8 119.7 . . ?
C7 C8 H8 119.7 . . ?
C8 C9 C10 116.8(7) . . ?
C8 C9 C31 119.6(7) . . ?
C10 C9 C31 123.7(7) . . ?
C11 C10 C9 125.0(7) . . ?
C11 C10 H10 117.5 . . ?
C9 C10 H10 117.5 . . ?
C10 C11 C12 116.6(7) . . ?
C10 C11 C35 119.1(7) . . ?
C12 C11 C35 124.3(7) . . ?
N1 C12 C11 126.5(7) . . ?
N1 C12 C7 113.5(6) . . ?
C11 C12 C7 120.0(7) . . ?
C18 C13 C14 118.2(7) . . ?
C18 C13 C2 122.2(7) . . ?
C14 C13 C2 119.6(7) . . ?
C18 C13 Yb01 78.6(4) . . ?
C14 C13 Yb01 106.2(5) . . ?
C2 C13 Yb01 86.3(4) . . ?
C15 C14 C13 121.7(7) . . ?
C15 C14 H14 119.2 . . ?
C13 C14 H14 119.2 . . ?
C14 C15 C16 118.0(7) . . ?
C14 C15 C19 122.1(7) . . ?
C16 C15 C19 119.9(7) . . ?
C17 C16 C15 122.8(8) . . ?
C17 C16 H16 118.6 . . ?
C15 C16 H16 118.6 . . ?
C16 C17 C18 117.5(7) . . ?
C16 C17 C23 121.6(7) . . ?
C18 C17 C23 120.8(7) . . ?
C13 C18 C17 121.6(7) . . ?
C13 C18 Yb01 74.1(4) . . ?
C17 C18 Yb01 105.2(5) . . ?
C13 C18 H18 119.2 . . ?
C17 C18 H18 119.2 . . ?
Yb01 C18 H18 90.6 . . ?
C20 C19 C22 108.9(7) . . ?
C20 C19 C21 107.8(8) . . ?
C22 C19 C21 110.7(8) . . ?
C20 C19 C15 110.8(7) . . ?
C22 C19 C15 108.7(7) . . ?
C21 C19 C15 109.9(7) . . ?
C19 C20 H20A 109.5 . . ?
C19 C20 H20B 109.5 . . ?
H20A C20 H20B 109.5 . . ?
C19 C20 H20C 109.5 . . ?
H20A C20 H20C 109.5 . . ?
H20B C20 H20C 109.5 . . ?
C19 C21 H21A 109.5 . . ?
C19 C21 H21B 109.5 . . ?
H21A C21 H21B 109.5 . . ?
C19 C21 H21C 109.5 . . ?
H21A C21 H21C 109.5 . . ?
H21B C21 H21C 109.5 . . ?
C19 C22 H22A 109.5 . . ?
C19 C22 H22B 109.5 . . ?
H22A C22 H22B 109.5 . . ?
C19 C22 H22C 109.5 . . ?
H22A C22 H22C 109.5 . . ?
H22B C22 H22C 109.5 . . ?
C26 C23 C24 108.1(7) . . ?
C26 C23 C17 112.2(7) . . ?
C24 C23 C17 108.2(7) . . ?
C26 C23 C25 106.7(7) . . ?
C24 C23 C25 110.3(8) . . ?
C17 C23 C25 111.4(6) . . ?
C23 C24 H24A 109.5 . . ?
C23 C24 H24B 109.5 . . ?
H24A C24 H24B 109.5 . . ?
C23 C24 H24C 109.5 . . ?
H24A C24 H24C 109.5 . . ?
H24B C24 H24C 109.5 . . ?
C23 C25 H25A 109.5 . . ?
C23 C25 H25B 109.5 . . ?
H25A C25 H25B 109.5 . . ?
C23 C25 H25C 109.5 . . ?
H25A C25 H25C 109.5 . . ?
H25B C25 H25C 109.5 . . ?
C23 C26 H26A 109.5 . . ?
C23 C26 H26B 109.5 . . ?
H26A C26 H26B 109.5 . . ?
C23 C26 H26C 109.5 . . ?
H26A C26 H26C 109.5 . . ?
H26B C26 H26C 109.5 . . ?
C28 C27 C4 113.7(7) . . ?
C28 C27 C30 106.6(7) . . ?
C4 C27 C30 110.2(7) . . ?
C28 C27 C29 107.7(7) . . ?
C4 C27 C29 109.7(6) . . ?
C30 C27 C29 108.8(7) . . ?
C27 C28 H28A 109.5 . . ?
C27 C28 H28B 109.5 . . ?
H28A C28 H28B 109.5 . . ?
C27 C28 H28C 109.5 . . ?
H28A C28 H28C 109.5 . . ?
H28B C28 H28C 109.5 . . ?
C27 C29 H29A 109.5 . . ?
C27 C29 H29B 109.5 . . ?
H29A C29 H29B 109.5 . . ?
C27 C29 H29C 109.5 . . ?
H29A C29 H29C 109.5 . . ?
H29B C29 H29C 109.5 . . ?
C27 C30 H30A 109.5 . . ?
C27 C30 H30B 109.5 . . ?
H30A C30 H30B 109.5 . . ?
C27 C30 H30C 109.5 . . ?
H30A C30 H30C 109.5 . . ?
H30B C30 H30C 109.5 . . ?
C32 C31 C9 109.8(6) . . ?
C32 C31 C33 109.8(8) . . ?
C9 C31 C33 110.0(6) . . ?
C32 C31 C34 106.4(8) . . ?
C9 C31 C34 112.6(7) . . ?
C33 C31 C34 108.1(7) . . ?
C31 C32 H32A 109.5 . . ?
C31 C32 H32B 109.5 . . ?
H32A C32 H32B 109.5 . . ?
C31 C32 H32C 109.5 . . ?
H32A C32 H32C 109.5 . . ?
H32B C32 H32C 109.5 . . ?
C31 C33 H33A 109.5 . . ?
C31 C33 H33B 109.5 . . ?
H33A C33 H33B 109.5 . . ?
C31 C33 H33C 109.5 . . ?
H33A C33 H33C 109.5 . . ?
H33B C33 H33C 109.5 . . ?
C31 C34 H34A 109.5 . . ?
C31 C34 H34B 109.5 . . ?
H34A C34 H34B 109.5 . . ?
C31 C34 H34C 109.5 . . ?
H34A C34 H34C 109.5 . . ?
H34B C34 H34C 109.5 . . ?
C36 C35 C40 119.0(7) . . ?
C36 C35 C11 120.8(7) . . ?
C40 C35 C11 120.2(7) . . ?
C35 C36 C37 122.0(7) . . ?
C35 C36 H36 119.0 . . ?
C37 C36 H36 119.0 . . ?
C38 C37 C36 117.7(7) . . ?
C38 C37 C41 120.6(8) . . ?
C36 C37 C41 121.7(8) . . ?
C38 C37 C41B 118.3(14) . . ?
C36 C37 C41B 123.8(14) . . ?
C37 C38 C39 122.4(8) . . ?
C37 C38 H38 118.8 . . ?
C39 C38 H38 118.8 . . ?
C40 C39 C38 118.0(7) . . ?
C40 C39 C45 122.4(7) . . ?
C38 C39 C45 119.4(7) . . ?
C39 C40 C35 120.9(7) . . ?
C39 C40 H40 119.5 . . ?
C35 C40 H40 119.5 . . ?
C44 C41 C42 117.9(12) . . ?
C44 C41 C37 110.7(10) . . ?
C42 C41 C37 111.1(10) . . ?
C44 C41 C43 106.6(11) . . ?
C42 C41 C43 99.7(11) . . ?
C37 C41 C43 110.0(9) . . ?
C41 C42 H42A 109.5 . . ?
C41 C42 H42B 109.5 . . ?
H42A C42 H42B 109.5 . . ?
C41 C42 H42C 109.5 . . ?
H42A C42 H42C 109.5 . . ?
H42B C42 H42C 109.5 . . ?
C41 C43 H43A 109.5 . . ?
C41 C43 H43B 109.5 . . ?
H43A C43 H43B 109.5 . . ?
C41 C43 H43C 109.5 . . ?
H43A C43 H43C 109.5 . . ?
H43B C43 H43C 109.5 . . ?
C41 C44 H44A 109.5 . . ?
C41 C44 H44B 109.5 . . ?
H44A C44 H44B 109.5 . . ?
C41 C44 H44C 109.5 . . ?
H44A C44 H44C 109.5 . . ?
H44B C44 H44C 109.5 . . ?
C44B C41B C42B 119(2) . . ?
C44B C41B C43B 105.6(17) . . ?
C42B C41B C43B 99.8(16) . . ?
C44B C41B C37 114(3) . . ?
C42B C41B C37 112(3) . . ?
C43B C41B C37 105(3) . . ?
C41B C42B H42D 109.5 . . ?
C41B C42B H42E 109.5 . . ?
H42D C42B H42E 109.5 . . ?
C41B C42B H42F 109.5 . . ?
H42D C42B H42F 109.5 . . ?
H42E C42B H42F 109.5 . . ?
C41B C43B H43D 109.5 . . ?
C41B C43B H43E 109.5 . . ?
H43D C43B H43E 109.5 . . ?
C41B C43B H43F 109.5 . . ?
H43D C43B H43F 109.5 . . ?
H43E C43B H43F 109.5 . . ?
C41B C44B H44D 109.5 . . ?
C41B C44B H44E 109.5 . . ?
H44D C44B H44E 109.5 . . ?
C41B C44B H44F 109.5 . . ?
H44D C44B H44F 109.5 . . ?
H44E C44B H44F 109.5 . . ?
C48 C45 C46 108.8(8) . . ?
C48 C45 C47 108.9(7) . . ?
C46 C45 C47 109.5(8) . . ?
C48 C45 C39 112.0(7) . . ?
C46 C45 C39 107.2(7) . . ?
C47 C45 C39 110.4(7) . . ?
C45 C46 H46A 109.5 . . ?
C45 C46 H46B 109.5 . . ?
H46A C46 H46B 109.5 . . ?
C45 C46 H46C 109.5 . . ?
H46A C46 H46C 109.5 . . ?
H46B C46 H46C 109.5 . . ?
C45 C47 H47A 109.5 . . ?
C45 C47 H47B 109.5 . . ?
H47A C47 H47B 109.5 . . ?
C45 C47 H47C 109.5 . . ?
H47A C47 H47C 109.5 . . ?
H47B C47 H47C 109.5 . . ?
C45 C48 H48A 109.5 . . ?
C45 C48 H48B 109.5 . . ?
H48A C48 H48B 109.5 . . ?
C45 C48 H48C 109.5 . . ?
H48A C48 H48C 109.5 . . ?
H48B C48 H48C 109.5 . . ?
O1 C49 C50 107.4(8) . . ?
O1 C49 H49A 110.2 . . ?
C50 C49 H49A 110.2 . . ?
O1 C49 H49B 110.2 . . ?
C50 C49 H49B 110.2 . . ?
H49A C49 H49B 108.5 . . ?
C51 C50 C49 103.2(9) . . ?
C51 C50 H50A 111.1 . . ?
C49 C50 H50A 111.1 . . ?
C51 C50 H50B 111.1 . . ?
C49 C50 H50B 111.1 . . ?
H50A C50 H50B 109.1 . . ?
C50 C51 C52 104.9(9) . . ?
C50 C51 H51A 110.8 . . ?
C52 C51 H51A 110.8 . . ?
C50 C51 H51B 110.8 . . ?
C52 C51 H51B 110.8 . . ?
H51A C51 H51B 108.8 . . ?
O1 C52 C51 105.6(8) . . ?
O1 C52 H52A 110.6 . . ?
C51 C52 H52A 110.6 . . ?
O1 C52 H52B 110.6 . . ?
C51 C52 H52B 110.6 . . ?
H52A C52 H52B 108.8 . . ?

loop_
_geom_bond_atom_site_label_1
_geom_bond_atom_site_label_2
_geom_bond_distance
_geom_bond_site_symmetry_2
_geom_bond_publ_flag
Yb01 O1 2.334(7) . ?
Yb01 N1 2.336(6) . ?
Yb01 C13 2.921(7) . ?
Yb01 C1 2.931(7) . ?
Yb01 C18 2.977(7) . ?
Yb01 C2 3.183(8) . ?
Yb01 Yb01 3.4676(9) 2_665 ?
Yb01 H1 2.31(10) . ?
Yb01 H1 2.13(10) 2_665 ?
O1 C49 1.430(11) . ?
O1 C52 1.445(11) . ?
N1 C12 1.372(9) . ?
N1 C1 1.382(9) . ?
C1 C6 1.382(10) . ?
C1 C2 1.403(10) . ?
C2 C3 1.385(11) . ?
C2 C13 1.469(11) . ?
C3 C4 1.404(11) . ?
C3 H3 0.9500 . ?
C4 C5 1.372(10) . ?
C4 C27 1.513(11) . ?
C5 C6 1.404(11) . ?
C5 H5 0.9500 . ?
C6 C7 1.429(10) . ?
C7 C8 1.396(10) . ?
C7 C12 1.405(10) . ?
C8 C9 1.385(10) . ?
C8 H8 0.9500 . ?
C9 C10 1.402(11) . ?
C9 C31 1.500(10) . ?
C10 C11 1.393(11) . ?
C10 H10 0.9500 . ?
C11 C12 1.404(10) . ?
C11 C35 1.476(11) . ?
C13 C18 1.390(11) . ?
C13 C14 1.390(10) . ?
C14 C15 1.368(11) . ?
C14 H14 0.9500 . ?
C15 C16 1.393(11) . ?
C15 C19 1.539(10) . ?
C16 C17 1.368(11) . ?
C16 H16 0.9500 . ?
C17 C18 1.391(11) . ?
C17 C23 1.523(10) . ?
C18 H18 0.9500 . ?
C19 C20 1.496(12) . ?
C19 C22 1.497(12) . ?
C19 C21 1.525(13) . ?
C20 H20A 0.9800 . ?
C20 H20B 0.9800 . ?
C20 H20C 0.9800 . ?
C21 H21A 0.9800 . ?
C21 H21B 0.9800 . ?
C21 H21C 0.9800 . ?
C22 H22A 0.9800 . ?
C22 H22B 0.9800 . ?
C22 H22C 0.9800 . ?
C23 C26 1.503(12) . ?
C23 C24 1.520(12) . ?
C23 C25 1.528(11) . ?
C24 H24A 0.9800 . ?
C24 H24B 0.9800 . ?
C24 H24C 0.9800 . ?
C25 H25A 0.9800 . ?
C25 H25B 0.9800 . ?
C25 H25C 0.9800 . ?
C26 H26A 0.9800 . ?
C26 H26B 0.9800 . ?
C26 H26C 0.9800 . ?
C27 C28 1.505(11) . ?
C27 C30 1.514(12) . ?
C27 C29 1.536(11) . ?
C28 H28A 0.9800 . ?
C28 H28B 0.9800 . ?
C28 H28C 0.9800 . ?
C29 H29A 0.9800 . ?
C29 H29B 0.9800 . ?
C29 H29C 0.9800 . ?
C30 H30A 0.9800 . ?
C30 H30B 0.9800 . ?
C30 H30C 0.9800 . ?
C31 C32 1.500(11) . ?
C31 C33 1.505(11) . ?
C31 C34 1.512(12) . ?
C32 H32A 0.9800 . ?
C32 H32B 0.9800 . ?
C32 H32C 0.9800 . ?
C33 H33A 0.9800 . ?
C33 H33B 0.9800 . ?
C33 H33C 0.9800 . ?
C34 H34A 0.9800 . ?
C34 H34B 0.9800 . ?
C34 H34C 0.9800 . ?
C35 C36 1.369(11) . ?
C35 C40 1.385(10) . ?
C36 C37 1.375(11) . ?
C36 H36 0.9500 . ?
C37 C38 1.372(11) . ?
C37 C41 1.531(13) . ?
C37 C41B 1.58(3) . ?
C38 C39 1.388(11) . ?
C38 H38 0.9500 . ?
C39 C40 1.374(11) . ?
C39 C45 1.531(11) . ?
C40 H40 0.9500 . ?
C41 C44 1.450(17) . ?
C41 C42 1.500(15) . ?
C41 C43 1.565(16) . ?
C42 H42A 0.9800 . ?
C42 H42B 0.9800 . ?
C42 H42C 0.9800 . ?
C43 H43A 0.9800 . ?
C43 H43B 0.9800 . ?
C43 H43C 0.9800 . ?
C44 H44A 0.9800 . ?
C44 H44B 0.9800 . ?
C44 H44C 0.9800 . ?
C41B C44B 1.450(19) . ?
C41B C42B 1.499(17) . ?
C41B C43B 1.567(18) . ?
C42B H42D 0.9800 . ?
C42B H42E 0.9800 . ?
C42B H42F 0.9800 . ?
C43B H43D 0.9800 . ?
C43B H43E 0.9800 . ?
C43B H43F 0.9800 . ?
C44B H44D 0.9800 . ?
C44B H44E 0.9800 . ?
C44B H44F 0.9800 . ?
C45 C48 1.509(12) . ?
C45 C46 1.519(12) . ?
C45 C47 1.523(12) . ?
C46 H46A 0.9800 . ?
C46 H46B 0.9800 . ?
C46 H46C 0.9800 . ?
C47 H47A 0.9800 . ?
C47 H47B 0.9800 . ?
C47 H47C 0.9800 . ?
C48 H48A 0.9800 . ?
C48 H48B 0.9800 . ?
C48 H48C 0.9800 . ?
C49 C50 1.479(15) . ?
C49 H49A 0.9900 . ?
C49 H49B 0.9900 . ?
C50 C51 1.478(16) . ?
C50 H50A 0.9900 . ?
C50 H50B 0.9900 . ?
C51 C52 1.478(15) . ?
C51 H51A 0.9900 . ?
C51 H51B 0.9900 . ?
C52 H52A 0.9900 . ?
C52 H52B 0.9900 . ?

loop_
_geom_torsion_atom_site_label_1
_geom_torsion_atom_site_label_2
_geom_torsion_atom_site_label_3
_geom_torsion_atom_site_label_4
_geom_torsion
_geom_torsion_site_symmetry_1
_geom_torsion_site_symmetry_2
_geom_torsion_site_symmetry_3
_geom_torsion_site_symmetry_4
_geom_torsion_publ_flag
C12 N1 C1 C6 2.1(8) . . . . ?
Yb01 N1 C1 C6 -130.6(5) . . . . ?
C12 N1 C1 C2 -178.9(7) . . . . ?
Yb01 N1 C1 C2 48.3(8) . . . . ?
C12 N1 C1 Yb01 132.8(6) . . . . ?
N1 C1 C2 C3 -177.6(7) . . . . ?
C6 C1 C2 C3 1.4(11) . . . . ?
Yb01 C1 C2 C3 -141.7(6) . . . . ?
N1 C1 C2 C13 4.7(11) . . . . ?
C6 C1 C2 C13 -176.4(7) . . . . ?
Yb01 C1 C2 C13 40.5(6) . . . . ?
N1 C1 C2 Yb01 -35.8(6) . . . . ?
C6 C1 C2 Yb01 143.1(7) . . . . ?
C1 C2 C3 C4 -2.5(11) . . . . ?
C13 C2 C3 C4 175.3(7) . . . . ?
Yb01 C2 C3 C4 -90.5(11) . . . . ?
C2 C3 C4 C5 1.6(11) . . . . ?
C2 C3 C4 C27 -177.9(7) . . . . ?
C3 C4 C5 C6 0.5(11) . . . . ?
C27 C4 C5 C6 179.9(7) . . . . ?
N1 C1 C6 C5 179.6(6) . . . . ?
C2 C1 C6 C5 0.6(11) . . . . ?
Yb01 C1 C6 C5 122.1(7) . . . . ?
N1 C1 C6 C7 -2.3(8) . . . . ?
C2 C1 C6 C7 178.7(6) . . . . ?
Yb01 C1 C6 C7 -59.8(8) . . . . ?
C4 C5 C6 C1 -1.5(11) . . . . ?
C4 C5 C6 C7 -179.0(7) . . . . ?
C1 C6 C7 C8 -179.2(8) . . . . ?
C5 C6 C7 C8 -1.5(14) . . . . ?
C1 C6 C7 C12 1.4(8) . . . . ?
C5 C6 C7 C12 179.1(8) . . . . ?
C12 C7 C8 C9 -0.5(11) . . . . ?
C6 C7 C8 C9 -179.8(8) . . . . ?
C7 C8 C9 C10 1.4(11) . . . . ?
C7 C8 C9 C31 -177.4(7) . . . . ?
C8 C9 C10 C11 -1.5(11) . . . . ?
C31 C9 C10 C11 177.3(7) . . . . ?
C9 C10 C11 C12 0.6(11) . . . . ?
C9 C10 C11 C35 -176.8(7) . . . . ?
C1 N1 C12 C11 179.7(7) . . . . ?
Yb01 N1 C12 C11 -65.1(9) . . . . ?
C1 N1 C12 C7 -1.2(8) . . . . ?
Yb01 N1 C12 C7 114.0(6) . . . . ?
C10 C11 C12 N1 179.5(7) . . . . ?
C35 C11 C12 N1 -3.3(12) . . . . ?
C10 C11 C12 C7 0.5(10) . . . . ?
C35 C11 C12 C7 177.7(7) . . . . ?
C8 C7 C12 N1 -179.7(6) . . . . ?
C6 C7 C12 N1 -0.1(8) . . . . ?
C8 C7 C12 C11 -0.5(11) . . . . ?
C6 C7 C12 C11 179.0(6) . . . . ?
C3 C2 C13 C18 67.6(10) . . . . ?
C1 C2 C13 C18 -114.8(8) . . . . ?
Yb01 C2 C13 C18 -74.0(6) . . . . ?
C3 C2 C13 C14 -111.8(8) . . . . ?
C1 C2 C13 C14 65.8(9) . . . . ?
Yb01 C2 C13 C14 106.6(6) . . . . ?
C3 C2 C13 Yb01 141.6(7) . . . . ?
C1 C2 C13 Yb01 -40.7(7) . . . . ?
C18 C13 C14 C15 0.1(11) . . . . ?
C2 C13 C14 C15 179.5(7) . . . . ?
Yb01 C13 C14 C15 -85.5(7) . . . . ?
C13 C14 C15 C16 3.2(11) . . . . ?
C13 C14 C15 C19 -173.0(7) . . . . ?
C14 C15 C16 C17 -2.6(12) . . . . ?
C19 C15 C16 C17 173.6(8) . . . . ?
C15 C16 C17 C18 -1.2(12) . . . . ?
C15 C16 C17 C23 175.9(7) . . . . ?
C14 C13 C18 C17 -4.1(11) . . . . ?
C2 C13 C18 C17 176.5(7) . . . . ?
Yb01 C13 C18 C17 98.3(7) . . . . ?
C14 C13 C18 Yb01 -102.5(6) . . . . ?
C2 C13 C18 Yb01 78.1(6) . . . . ?
C16 C17 C18 C13 4.6(11) . . . . ?
C23 C17 C18 C13 -172.5(7) . . . . ?
C16 C17 C18 Yb01 85.1(7) . . . . ?
C23 C17 C18 Yb01 -92.0(7) . . . . ?
C14 C15 C19 C20 -10.3(11) . . . . ?
C16 C15 C19 C20 173.7(8) . . . . ?
C14 C15 C19 C22 109.4(9) . . . . ?
C16 C15 C19 C22 -66.6(10) . . . . ?
C14 C15 C19 C21 -129.3(9) . . . . ?
C16 C15 C19 C21 54.6(10) . . . . ?
C16 C17 C23 C26 161.9(8) . . . . ?
C18 C17 C23 C26 -21.1(11) . . . . ?
C16 C17 C23 C24 -79.0(10) . . . . ?
C18 C17 C23 C24 98.0(9) . . . . ?
C16 C17 C23 C25 42.3(11) . . . . ?
C18 C17 C23 C25 -140.7(8) . . . . ?
C5 C4 C27 C28 -172.7(7) . . . . ?
C3 C4 C27 C28 6.7(11) . . . . ?
C5 C4 C27 C30 -53.1(9) . . . . ?
C3 C4 C27 C30 126.3(8) . . . . ?
C5 C4 C27 C29 66.7(9) . . . . ?
C3 C4 C27 C29 -113.9(8) . . . . ?
C8 C9 C31 C32 -64.5(10) . . . . ?
C10 C9 C31 C32 116.7(9) . . . . ?
C8 C9 C31 C33 56.4(9) . . . . ?
C10 C9 C31 C33 -122.4(8) . . . . ?
C8 C9 C31 C34 177.1(8) . . . . ?
C10 C9 C31 C34 -1.7(11) . . . . ?
C10 C11 C35 C36 -60.9(10) . . . . ?
C12 C11 C35 C36 122.0(8) . . . . ?
C10 C11 C35 C40 115.7(8) . . . . ?
C12 C11 C35 C40 -61.4(10) . . . . ?
C40 C35 C36 C37 -0.9(12) . . . . ?
C11 C35 C36 C37 175.7(7) . . . . ?
C35 C36 C37 C38 -0.7(12) . . . . ?
C35 C36 C37 C41 179.9(8) . . . . ?
C35 C36 C37 C41B -175.5(17) . . . . ?
C36 C37 C38 C39 0.0(12) . . . . ?
C41 C37 C38 C39 179.4(8) . . . . ?
C41B C37 C38 C39 175.1(16) . . . . ?
C37 C38 C39 C40 2.2(12) . . . . ?
C37 C38 C39 C45 -172.4(7) . . . . ?
C38 C39 C40 C35 -3.8(12) . . . . ?
C45 C39 C40 C35 170.6(7) . . . . ?
C36 C35 C40 C39 3.2(11) . . . . ?
C11 C35 C40 C39 -173.4(7) . . . . ?
C38 C37 C41 C44 82.0(13) . . . . ?
C36 C37 C41 C44 -98.6(12) . . . . ?
C38 C37 C41 C42 -144.9(11) . . . . ?
C36 C37 C41 C42 34.4(15) . . . . ?
C38 C37 C41 C43 -35.6(13) . . . . ?
C36 C37 C41 C43 143.8(10) . . . . ?
C38 C37 C41B C44B 37(3) . . . . ?
C36 C37 C41B C44B -149(2) . . . . ?
C38 C37 C41B C42B 174(2) . . . . ?
C36 C37 C41B C42B -11(3) . . . . ?
C38 C37 C41B C43B -78(2) . . . . ?
C36 C37 C41B C43B 96(2) . . . . ?
C40 C39 C45 C48 7.7(11) . . . . ?
C38 C39 C45 C48 -177.9(8) . . . . ?
C40 C39 C45 C46 -111.5(9) . . . . ?
C38 C39 C45 C46 62.8(10) . . . . ?
C40 C39 C45 C47 129.2(9) . . . . ?
C38 C39 C45 C47 -56.4(10) . . . . ?
C52 O1 C49 C50 8.6(11) . . . . ?
Yb01 O1 C49 C50 -167.6(7) . . . . ?
O1 C49 C50 C51 -25.2(12) . . . . ?
C49 C50 C51 C52 32.0(12) . . . . ?
C49 O1 C52 C51 11.7(11) . . . . ?
Yb01 O1 C52 C51 -172.4(6) . . . . ?
C50 C51 C52 O1 -27.4(12) . . . . ?
